data_2235961
loop_
_publ_author_name
'Wang, Xiu-Guang'
'Li, Jian-Hui'
'Ding, Bin'
'Du, Gui-Xiang'

_publ_section_title
;
 1,4-Bis(4<i>H</i>-1,2,4-triazol-4-yl)benzene dihydrate
;
_journal_coeditor_code RN2105
_journal_issue 8
_journal_name_full 'Acta Crystallographica Section E'
_journal_page_first o2394
_journal_paper_doi 10.1107/S1600536812029273
_journal_volume 68
_journal_year 2012
_chemical_formula_iupac 'C10 H8 N6, 2H2 O'
_chemical_formula_moiety 'C10 H8 N6, 2(H2 O)'
_chemical_formula_sum 'C10 H12 N6 O2'
_chemical_formula_weight 248.26
_chemical_name_systematic
;
1,4-Bis(4<i>H</i>-1,2,4-triazol-4-yl)benzene dihydrate
;
_space_group_IT_number 14
_symmetry_cell_setting monoclinic
_symmetry_space_group_name_Hall '-P 2yn'
_symmetry_space_group_name_H-M 'P 1 21/n 1'
_cell_angle_alpha 90
_cell_angle_beta 99.748(3)
_cell_angle_gamma 90
_cell_formula_units_Z 2
_cell_length_a 3.7090(7)
_cell_length_b 15.680(3)
_cell_length_c 9.6054(18)
_cell_measurement_reflns_used 2717
_cell_measurement_temperature 173(2)
_cell_measurement_theta_max 25.01
_cell_measurement_theta_min 4.31
_cell_volume 550.56(18)
_computing_cell_refinement 'SAINT (Bruker, 2008)'
_computing_data_collection 'APEX2 (Bruker, 2008)'
_computing_data_reduction 'SAINT (Bruker, 2008)'
_computing_molecular_graphics 'SHELXTL (Sheldrick, 2008)'
_computing_publication_material 'publCIF (Westrip, 2010) and <i>PLATON</i> (Spek, 2009)'
_computing_structure_refinement 'SHELXL97 (Sheldrick, 2008)'
_computing_structure_solution 'SHELXS97 (Sheldrick, 2008)'
_diffrn_ambient_temperature 173(2)
_diffrn_measured_fraction_theta_full 0.985
_diffrn_measured_fraction_theta_max 0.985
_diffrn_measurement_device_type 'Bruker APEXII CCD'
_diffrn_measurement_method '\f and \w scans'
_diffrn_radiation_monochromator graphite
_diffrn_radiation_source 'fine-focus sealed tube'
_diffrn_radiation_type 'Mo K\a'
_diffrn_radiation_wavelength 0.71073
_diffrn_reflns_av_R_equivalents 0.0216
_diffrn_reflns_av_sigmaI/netI 0.0235
_diffrn_reflns_limit_h_max 4
_diffrn_reflns_limit_h_min -2
_diffrn_reflns_limit_k_max 18
_diffrn_reflns_limit_k_min -18
_diffrn_reflns_limit_l_max 11
_diffrn_reflns_limit_l_min -11
_diffrn_reflns_number 2717
_diffrn_reflns_theta_full 25.01
_diffrn_reflns_theta_max 25.01
_diffrn_reflns_theta_min 4.31
_exptl_absorpt_coefficient_mu 0.111
_exptl_absorpt_correction_T_max 0.996
_exptl_absorpt_correction_T_min 0.993
_exptl_absorpt_correction_type multi-scan
_exptl_absorpt_process_details '(SADABS; Sheldrick, 1996)'
_exptl_crystal_colour colorless
_exptl_crystal_density_diffrn 1.497
_exptl_crystal_density_method 'not measured'
_exptl_crystal_description block
_exptl_crystal_F_000 260
_exptl_crystal_size_max 0.18
_exptl_crystal_size_mid 0.05
_exptl_crystal_size_min 0.04
_refine_diff_density_max 0.349
_refine_diff_density_min -0.432
_refine_ls_extinction_method none
_refine_ls_goodness_of_fit_ref 1.181
_refine_ls_hydrogen_treatment mixed
_refine_ls_matrix_type full
_refine_ls_number_parameters 88
_refine_ls_number_reflns 959
_refine_ls_number_restraints 2
_refine_ls_restrained_S_all 1.181
_refine_ls_R_factor_all 0.0623
_refine_ls_R_factor_gt 0.0551
_refine_ls_shift/su_max 0.000
_refine_ls_shift/su_mean 0.000
_refine_ls_structure_factor_coef Fsqd
_refine_ls_weighting_details 'calc w=1/[\s^2^(Fo^2^)+(0.0241P)^2^+0.9002P] where P=(Fo^2^+2Fc^2^)/3'
_refine_ls_weighting_scheme calc
_refine_ls_wR_factor_gt 0.1252
_refine_ls_wR_factor_ref 0.1288
_reflns_number_gt 838
_reflns_number_total 959
_reflns_threshold_expression I>2\s(I)
_cod_data_source_file rn2105.cif
_cod_data_source_block I
_cod_original_sg_symbol_H-M 'P 21/n'
_cod_database_code 2235961
_cod_database_fobs_code 2235961

loop_
_symmetry_equiv_pos_as_xyz
'x, y, z'
'-x+1/2, y+1/2, -z+1/2'
'-x, -y, -z'
'x-1/2, -y-1/2, z-1/2'

loop_
_atom_site_type_symbol
_atom_site_label
_atom_site_fract_x
_atom_site_fract_y
_atom_site_fract_z
_atom_site_U_iso_or_equiv
_atom_site_adp_type
_atom_site_calc_flag
_atom_site_refinement_flags
_atom_site_occupancy
_atom_site_symmetry_multiplicity
N N1 0.1379(5) 0.15524(13) 0.3739(2) 0.0198(5) Uani d . 1 1
N N2 0.2094(6) 0.29226(14) 0.3416(2) 0.0262(6) Uani d . 1 1
N N3 0.2767(6) 0.24992(14) 0.2222(2) 0.0251(6) Uani d . 1 1
C C1 0.1282(7) 0.23438(16) 0.4290(3) 0.0232(6) Uani d . 1 1
H H1 0.0699 0.2463 0.5195 0.028 Uiso calc R 1 1
C C2 0.2311(7) 0.16877(17) 0.2441(3) 0.0248(6) Uani d . 1 1
H H2 0.2590 0.1249 0.1785 0.030 Uiso calc R 1 1
C C3 0.0687(6) 0.07598(15) 0.4383(3) 0.0194(6) Uani d . 1 1
C C4 0.1572(7) 0.06740(16) 0.5842(3) 0.0207(6) Uani d . 1 1
H H4 0.2642 0.1136 0.6407 0.025 Uiso calc R 1 1
C C5 0.0875(7) -0.00908(16) 0.6460(3) 0.0210(6) Uani d . 1 1
H H5 0.1460 -0.0159 0.7455 0.025 Uiso calc R 1 1
O O1 0.229(3) 0.4543(3) 0.4689(5) 0.181(3) Uani d D 1 1
H H134 0.19(3) 0.411(4) 0.410(8) 0.235 Uiso d D 1 1
H H13 0.448(12) 0.434(6) 0.498(10) 0.181 Uiso d D 1 1

loop_
_atom_site_aniso_label
_atom_site_aniso_U_11
_atom_site_aniso_U_22
_atom_site_aniso_U_33
_atom_site_aniso_U_12
_atom_site_aniso_U_13
_atom_site_aniso_U_23
N1 0.0191(11) 0.0195(11) 0.0213(11) -0.0001(8) 0.0050(8) 0.0013(9)
N2 0.0275(12) 0.0236(12) 0.0276(12) 0.0004(9) 0.0048(9) 0.0008(9)
N3 0.0255(12) 0.0253(12) 0.0249(12) -0.0015(9) 0.0057(9) 0.0039(9)
C1 0.0231(14) 0.0227(13) 0.0236(13) 0.0012(10) 0.0038(10) -0.0021(11)
C2 0.0241(14) 0.0266(14) 0.0240(14) -0.0001(11) 0.0052(10) 0.0013(11)
C3 0.0164(12) 0.0191(12) 0.0235(13) 0.0006(10) 0.0058(10) 0.0024(10)
C4 0.0198(13) 0.0190(12) 0.0228(13) 0.0000(10) 0.0023(10) -0.0029(10)
C5 0.0216(13) 0.0233(13) 0.0181(12) 0.0007(10) 0.0031(10) 0.0007(10)
O1 0.365(10) 0.067(3) 0.089(3) 0.028(4) -0.023(4) -0.036(2)

loop_
_atom_type_symbol
_atom_type_description
_atom_type_scat_dispersion_real
_atom_type_scat_dispersion_imag
_atom_type_scat_source
C C 0.0033 0.0016 'International Tables Vol C Tables 4.2.6.8 and 6.1.1.4'
H H 0.0000 0.0000 'International Tables Vol C Tables 4.2.6.8 and 6.1.1.4'
N N 0.0061 0.0033 'International Tables Vol C Tables 4.2.6.8 and 6.1.1.4'
O O 0.0106 0.0060 'International Tables Vol C Tables 4.2.6.8 and 6.1.1.4'

loop_
_geom_angle_atom_site_label_1
_geom_angle_atom_site_label_2
_geom_angle_atom_site_label_3
_geom_angle_site_symmetry_1
_geom_angle_site_symmetry_3
_geom_angle
C1 N1 C2 . . 104.0(2)
C1 N1 C3 . . 127.6(2)
C2 N1 C3 . . 128.4(2)
C1 N2 N3 . . 107.0(2)
C2 N3 N2 . . 106.7(2)
N2 C1 N1 . . 111.3(2)
N2 C1 H1 . . 124.4
N1 C1 H1 . . 124.4
N3 C2 N1 . . 111.0(2)
N3 C2 H2 . . 124.5
N1 C2 H2 . . 124.5
C5 C3 C4 3_556 . 121.2(2)
C5 C3 N1 3_556 . 119.4(2)
C4 C3 N1 . . 119.4(2)
C5 C4 C3 . . 119.2(2)
C5 C4 H4 . . 120.4
C3 C4 H4 . . 120.4
C4 C5 C3 . 3_556 119.6(2)
C4 C5 H5 . . 120.2
C3 C5 H5 3_556 . 120.2
H134 O1 H134 . . 0(10)
H134 O1 H13 . . 88(8)
H134 O1 H13 . . 88(8)

loop_
_geom_bond_atom_site_label_1
_geom_bond_atom_site_label_2
_geom_bond_site_symmetry_2
_geom_bond_distance
N1 C1 . 1.352(3)
N1 C2 . 1.366(3)
N1 C3 . 1.430(3)
N2 C1 . 1.305(3)
N2 N3 . 1.385(3)
N3 C2 . 1.305(3)
C1 H1 . 0.9500
C2 H2 . 0.9500
C3 C5 3_556 1.390(4)
C3 C4 . 1.391(3)
C4 C5 . 1.382(4)
C4 H4 . 0.9500
C5 C3 3_556 1.390(4)
C5 H5 . 0.9500
O1 H134 . 0.88(2)
O1 H134 . 0.88(2)
O1 H13 . 0.87(2)

loop_
_geom_hbond_atom_site_label_D
_geom_hbond_atom_site_label_H
_geom_hbond_atom_site_label_A
_geom_hbond_site_symmetry_A
_geom_hbond_distance_DH
_geom_hbond_distance_HA
_geom_hbond_distance_DA
_geom_hbond_angle_DHA
C1 H1 N3 4_566 0.95 2.39 3.307(3) 163.3
O1 H134 N2 . 0.88(2) 1.98(4) 2.816(5) 158(10)

loop_
_geom_torsion_atom_site_label_1
_geom_torsion_atom_site_label_2
_geom_torsion_atom_site_label_3
_geom_torsion_atom_site_label_4
_geom_torsion_site_symmetry_1
_geom_torsion_site_symmetry_4
_geom_torsion
C1 N2 N3 C2 . . 0.2(3)
N3 N2 C1 N1 . . 0.0(3)
C2 N1 C1 N2 . . -0.2(3)
C3 N1 C1 N2 . . 179.4(2)
N2 N3 C2 N1 . . -0.3(3)
C1 N1 C2 N3 . . 0.3(3)
C3 N1 C2 N3 . . -179.2(2)
C1 N1 C3 C5 . 3_556 147.9(3)
C2 N1 C3 C5 . 3_556 -32.6(4)
C1 N1 C3 C4 . . -31.8(4)
C2 N1 C3 C4 . . 147.7(3)
C5 C3 C4 C5 3_556 . -0.1(4)
N1 C3 C4 C5 . . 179.6(2)
C3 C4 C5 C3 . 3_556 0.1(4)
